data_2230813
loop_
_publ_author_name
'Smith, Graham'
'Wermuth, Urs D.'

_publ_section_title
;
 Bis(guanidinium) 4,5-dichlorophthalate monohydrate
;
_journal_coeditor_code NG5176
_journal_issue 7
_journal_name_full 'Acta Crystallographica Section E'
_journal_page_first o1645
_journal_paper_doi 10.1107/S1600536811021192
_journal_volume 67
_journal_year 2011
_chemical_formula_iupac '2C H6 N3 + , C8 H2 Cl2 O4 2- , H2 O'
_chemical_formula_moiety '2(C H6 N3 +), C8 H2 Cl2 O4 2-, H2 O'
_chemical_formula_sum 'C10 H16 Cl2 N6 O5'
_chemical_formula_weight 371.19
_chemical_name_common 'guanidinium 4,5-dichlorophthalate monohydrate'
_chemical_name_systematic
;
Bis(guanidinium) 4,5-dichlorophthalate monohydrate
;
_space_group_IT_number 14
_symmetry_cell_setting monoclinic
_symmetry_space_group_name_Hall '-P 2ybc'
_symmetry_space_group_name_H-M 'P 1 21/c 1'
_atom_sites_solution_hydrogens geom
_atom_sites_solution_primary direct
_atom_sites_solution_secondary difmap
_audit_creation_method SHELXL97
_cell_angle_alpha 90.00
_cell_angle_beta 94.650(3)
_cell_angle_gamma 90.00
_cell_formula_units_Z 4
_cell_length_a 15.9797(5)
_cell_length_b 6.9432(2)
_cell_length_c 15.2266(5)
_cell_measurement_reflns_used 6093
_cell_measurement_temperature 200(2)
_cell_measurement_theta_max 28.63
_cell_measurement_theta_min 3.19
_cell_volume 1683.83(9)
_computing_cell_refinement 'CrysAlis PRO (Oxford Diffraction, 2010)'
_computing_data_collection 'CrysAlis PRO (Oxford Diffraction, 2010)'
_computing_data_reduction 'CrysAlis PRO (Oxford Diffraction, 2010)'
_computing_molecular_graphics 'PLATON (Spek, 2009)'
_computing_publication_material 'PLATON (Spek, 2009)'
_computing_structure_refinement
;
SHELXL97 (Sheldrick, 2008) within WinGX (Farrugia, 1999)
;
_computing_structure_solution 'SIR92 (Altomare <i>et al.</i>, 1994)'
_diffrn_ambient_temperature 200(2)
_diffrn_detector_area_resol_mean 16.077
_diffrn_measured_fraction_theta_full 0.998
_diffrn_measured_fraction_theta_max 0.998
_diffrn_measurement_device_type 'Oxford Diffraction Gemini-S CCD area-detector'
_diffrn_measurement_method \w
_diffrn_radiation_monochromator graphite
_diffrn_radiation_source 'Enhance (Mo) X-ray source'
_diffrn_radiation_type MoK\a
_diffrn_radiation_wavelength 0.71073
_diffrn_reflns_av_R_equivalents 0.0222
_diffrn_reflns_av_sigmaI/netI 0.0253
_diffrn_reflns_limit_h_max 19
_diffrn_reflns_limit_h_min -18
_diffrn_reflns_limit_k_max 8
_diffrn_reflns_limit_k_min -8
_diffrn_reflns_limit_l_max 18
_diffrn_reflns_limit_l_min -11
_diffrn_reflns_number 11236
_diffrn_reflns_theta_full 26.00
_diffrn_reflns_theta_max 26.00
_diffrn_reflns_theta_min 3.20
_diffrn_standards_number 0
_exptl_absorpt_coefficient_mu 0.418
_exptl_absorpt_correction_T_max 0.990
_exptl_absorpt_correction_T_min 0.933
_exptl_absorpt_correction_type multi-scan
_exptl_absorpt_process_details '(CrysAlis PRO; Oxford Diffraction, 2010)'
_exptl_crystal_colour colourless
_exptl_crystal_density_diffrn 1.464
_exptl_crystal_density_method 'not measured'
_exptl_crystal_description block
_exptl_crystal_F_000 768
_exptl_crystal_size_max 0.28
_exptl_crystal_size_mid 0.25
_exptl_crystal_size_min 0.20
_refine_diff_density_max 0.634
_refine_diff_density_min -0.831
_refine_ls_extinction_method none
_refine_ls_goodness_of_fit_ref 1.158
_refine_ls_hydrogen_treatment mixed
_refine_ls_matrix_type full
_refine_ls_number_parameters 264
_refine_ls_number_reflns 3319
_refine_ls_number_restraints 0
_refine_ls_restrained_S_all 1.158
_refine_ls_R_factor_all 0.0525
_refine_ls_R_factor_gt 0.0385
_refine_ls_shift/su_max 0.001
_refine_ls_shift/su_mean 0.000
_refine_ls_structure_factor_coef Fsqd
_refine_ls_weighting_details 'calc w = 1/[\s^2^(Fo^2^)+(0.0562P)^2^+0.1489P] where P=(Fo^2^+2Fc^2^)/3'
_refine_ls_weighting_scheme calc
_refine_ls_wR_factor_gt 0.1008
_refine_ls_wR_factor_ref 0.1047
_reflns_number_gt 2627
_reflns_number_total 3319
_reflns_threshold_expression I>2\s(I)
_cod_data_source_file ng5176.cif
_cod_data_source_block I
_cod_original_cell_volume 1683.84(9)
_cod_original_sg_symbol_H-M 'P 21/c'
_cod_database_code 2230813
_cod_database_fobs_code 2230813

loop_
_symmetry_equiv_pos_as_xyz
'x, y, z'
'-x, y+1/2, -z+1/2'
'-x, -y, -z'
'x, -y+1/2, z+1/2'

loop_
_atom_site_aniso_label
_atom_site_aniso_U_11
_atom_site_aniso_U_22
_atom_site_aniso_U_33
_atom_site_aniso_U_12
_atom_site_aniso_U_13
_atom_site_aniso_U_23
Cl4 0.0240(3) 0.1185(7) 0.0961(6) 0.0108(3) 0.0218(3) 0.0627(5)
Cl5 0.0354(3) 0.0869(5) 0.0818(5) 0.0326(3) 0.0135(3) 0.0423(4)
O11 0.0375(8) 0.0322(7) 0.0229(7) -0.0065(6) 0.0117(6) -0.0002(6)
O12 0.0220(7) 0.0265(7) 0.0292(7) -0.0010(5) 0.0003(5) 0.0023(5)
O21 0.0359(8) 0.0334(7) 0.0283(7) 0.0100(6) 0.0042(6) -0.0032(6)
O22 0.0381(8) 0.0279(7) 0.0276(7) 0.0084(6) 0.0002(6) 0.0072(6)
C1 0.0228(9) 0.0234(9) 0.0160(8) 0.0001(7) 0.0024(7) 0.0006(7)
C2 0.0230(9) 0.0242(9) 0.0188(9) -0.0003(7) 0.0007(7) 0.0030(7)
C3 0.0274(10) 0.0399(11) 0.0345(11) -0.0015(9) 0.0050(8) 0.0178(9)
C4 0.0202(10) 0.0607(14) 0.0391(12) 0.0016(9) 0.0077(9) 0.0193(11)
C5 0.0254(10) 0.0471(13) 0.0360(12) 0.0122(9) 0.0029(9) 0.0129(10)
C6 0.0288(10) 0.0299(10) 0.0248(10) 0.0038(8) 0.0025(8) 0.0082(8)
C11 0.0241(9) 0.0143(8) 0.0241(9) 0.0013(7) 0.0059(7) -0.0002(7)
C21 0.0246(9) 0.0161(8) 0.0251(10) -0.0023(7) -0.0004(7) 0.0007(7)
N1A 0.0270(9) 0.0394(10) 0.0230(9) 0.0087(8) 0.0038(7) 0.0013(7)
N2A 0.0275(9) 0.0451(10) 0.0232(9) 0.0083(8) 0.0051(7) 0.0033(8)
N3A 0.0216(8) 0.0381(9) 0.0248(10) 0.0028(7) 0.0036(7) -0.0012(8)
C1A 0.0211(9) 0.0228(9) 0.0258(10) -0.0032(7) 0.0046(7) 0.0001(7)
N1B 0.0426(10) 0.0223(9) 0.0216(9) -0.0005(7) 0.0027(7) -0.0003(7)
N2B 0.0696(14) 0.0238(9) 0.0275(10) -0.0036(9) 0.0042(9) -0.0020(8)
N3B 0.0434(10) 0.0275(10) 0.0236(9) 0.0023(8) 0.0048(7) 0.0019(7)
C1B 0.0251(9) 0.0247(10) 0.0237(10) -0.0003(7) 0.0005(7) 0.0011(7)
O1W 0.0265(7) 0.0258(8) 0.0363(8) -0.0026(6) 0.0021(6) 0.0010(6)

loop_
_atom_site_type_symbol
_atom_site_label
_atom_site_fract_x
_atom_site_fract_y
_atom_site_fract_z
_atom_site_U_iso_or_equiv
_atom_site_thermal_displace_type
_atom_site_calc_flag
_atom_site_refinement_flags
_atom_site_occupancy
Cl Cl4 1.05872(4) 0.24406(13) 0.56212(5) 0.0786(3) Uani . . 1.000
Cl Cl5 1.03264(4) -0.12369(11) 0.67711(5) 0.0676(3) Uani . . 1.000
O O11 0.70520(8) 0.02886(19) 0.75803(8) 0.0304(4) Uani . . 1.000
O O12 0.66435(8) 0.04844(17) 0.61463(8) 0.0260(4) Uani . . 1.000
O O21 0.70448(9) 0.47401(19) 0.64857(9) 0.0325(4) Uani . . 1.000
O O22 0.73076(9) 0.47465(18) 0.50680(9) 0.0313(4) Uani . . 1.000
C C1 0.80565(11) 0.1185(2) 0.65803(11) 0.0207(5) Uani . . 1.000
C C2 0.81671(11) 0.2830(2) 0.60675(11) 0.0221(5) Uani . . 1.000
C C3 0.89502(12) 0.3185(3) 0.57737(13) 0.0338(6) Uani . . 1.000
C C4 0.96178(12) 0.1945(4) 0.59905(14) 0.0397(7) Uani . . 1.000
C C5 0.95069(13) 0.0335(3) 0.65047(14) 0.0361(7) Uani . . 1.000
C C6 0.87267(12) -0.0039(3) 0.68007(12) 0.0278(6) Uani . . 1.000
C C11 0.71840(11) 0.0626(2) 0.67974(12) 0.0206(5) Uani . . 1.000
C C21 0.74498(11) 0.4223(2) 0.58557(12) 0.0221(5) Uani . . 1.000
N N1A 0.51848(11) 0.2730(3) 0.54869(12) 0.0297(5) Uani . . 1.000
N N2A 0.51734(11) 0.2568(3) 0.69927(12) 0.0318(5) Uani . . 1.000
N N3A 0.40865(10) 0.4034(2) 0.61686(13) 0.0281(5) Uani . . 1.000
C C1A 0.48092(11) 0.3101(3) 0.62137(12) 0.0231(5) Uani . . 1.000
N N1B 0.74241(11) 0.6136(3) 0.96559(11) 0.0288(5) Uani . . 1.000
N N2B 0.73486(13) 0.3392(3) 0.88218(13) 0.0403(6) Uani . . 1.000
N N3B 0.74928(11) 0.6306(3) 0.81514(12) 0.0314(6) Uani . . 1.000
C C1B 0.74182(11) 0.5289(3) 0.88781(12) 0.0246(6) Uani . . 1.000
O O1W 0.56692(9) 0.7224(2) 0.63168(9) 0.0296(4) Uani . . 1.000
H H3 0.90300 0.42630 0.54280 0.0410 Uiso calc R 1.000
H H6 0.86520 -0.11150 0.71490 0.0330 Uiso calc R 1.000
H H11A 0.4941(13) 0.288(3) 0.4989(16) 0.029(6) Uiso . . 1.000
H H12A 0.5663(15) 0.206(3) 0.5529(14) 0.040(6) Uiso . . 1.000
H H21A 0.5643(18) 0.187(4) 0.7004(17) 0.056(7) Uiso . . 1.000
H H22A 0.4931(16) 0.254(3) 0.7442(18) 0.048(7) Uiso . . 1.000
H H31A 0.3862(16) 0.437(3) 0.6634(18) 0.049(7) Uiso . . 1.000
H H32A 0.3855(14) 0.436(3) 0.5679(16) 0.038(7) Uiso . . 1.000
H H11B 0.7413(13) 0.740(3) 0.9689(13) 0.033(6) Uiso . . 1.000
H H12B 0.7272(14) 0.546(3) 1.0077(15) 0.037(6) Uiso . . 1.000
H H21B 0.7375(16) 0.267(4) 0.9278(18) 0.055(8) Uiso . . 1.000
H H22B 0.7359(15) 0.281(4) 0.8289(18) 0.056(8) Uiso . . 1.000
H H31B 0.7401(14) 0.570(3) 0.7640(16) 0.039(6) Uiso . . 1.000
H H32B 0.7451(13) 0.753(3) 0.8189(14) 0.032(6) Uiso . . 1.000
H H11W 0.6032(18) 0.637(4) 0.6354(18) 0.058(8) Uiso . . 1.000
H H12W 0.5946(16) 0.831(4) 0.6270(17) 0.054(7) Uiso . . 1.000

loop_
_atom_type_symbol
_atom_type_description
_atom_type_scat_dispersion_real
_atom_type_scat_dispersion_imag
_atom_type_scat_source
C C 0.0033 0.0016 'International Tables Vol C Tables 4.2.6.8 and 6.1.1.4'
H H 0.0000 0.0000 'International Tables Vol C Tables 4.2.6.8 and 6.1.1.4'
N N 0.0061 0.0033 'International Tables Vol C Tables 4.2.6.8 and 6.1.1.4'
O O 0.0106 0.0060 'International Tables Vol C Tables 4.2.6.8 and 6.1.1.4'
Cl Cl 0.1484 0.1585 'International Tables Vol C Tables 4.2.6.8 and 6.1.1.4'

loop_
_geom_angle_atom_site_label_1
_geom_angle_atom_site_label_2
_geom_angle_atom_site_label_3
_geom_angle_site_symmetry_1
_geom_angle_site_symmetry_2
_geom_angle_site_symmetry_3
_geom_angle
_geom_angle_publ_flag
H11W O1W H12W . . . 105(3) no
H11A N1A H12A . . . 118(2) no
C1A N1A H12A . . . 119.0(14) no
C1A N1A H11A . . . 121.8(15) no
H21A N2A H22A . . . 115(2) no
C1A N2A H22A . . . 123.6(18) no
C1A N2A H21A . . . 118.3(17) no
C1A N3A H32A . . . 120.1(16) no
H31A N3A H32A . . . 119(2) no
C1A N3A H31A . . . 121.1(17) no
C1B N1B H12B . . . 116.8(15) no
H11B N1B H12B . . . 120(2) no
C1B N1B H11B . . . 119.8(13) no
C1B N2B H22B . . . 119.6(18) no
C1B N2B H21B . . . 122.2(19) no
H21B N2B H22B . . . 118(3) no
H31B N3B H32B . . . 122(2) no
C1B N3B H31B . . . 117.4(14) no
C1B N3B H32B . . . 117.4(14) no
C6 C1 C11 . . . 119.89(14) no
C2 C1 C6 . . . 120.26(16) no
C2 C1 C11 . . . 119.44(15) no
C3 C2 C21 . . . 120.38(15) no
C1 C2 C21 . . . 120.74(15) no
C1 C2 C3 . . . 118.86(16) no
C2 C3 C4 . . . 120.62(19) no
C3 C4 C5 . . . 120.24(19) no
Cl4 C4 C3 . . . 119.43(19) no
Cl4 C4 C5 . . . 120.33(17) no
Cl5 C5 C4 . . . 120.90(16) no
Cl5 C5 C6 . . . 119.38(16) no
C4 C5 C6 . . . 119.71(19) no
C1 C6 C5 . . . 120.30(18) no
O12 C11 C1 . . . 115.63(15) no
O11 C11 O12 . . . 125.16(16) no
O11 C11 C1 . . . 119.18(16) no
O22 C21 C2 . . . 117.60(15) no
O21 C21 C2 . . . 116.69(15) no
O21 C21 O22 . . . 125.71(16) no
C2 C3 H3 . . . 120.00 no
C4 C3 H3 . . . 120.00 no
C5 C6 H6 . . . 120.00 no
C1 C6 H6 . . . 120.00 no
N1A C1A N2A . . . 119.67(18) no
N1A C1A N3A . . . 120.31(18) no
N2A C1A N3A . . . 120.00(18) no
N1B C1B N2B . . . 119.68(19) no
N1B C1B N3B . . . 121.1(2) no
N2B C1B N3B . . . 119.24(19) no

loop_
_geom_bond_atom_site_label_1
_geom_bond_atom_site_label_2
_geom_bond_site_symmetry_1
_geom_bond_site_symmetry_2
_geom_bond_distance
_geom_bond_publ_flag
Cl4 C4 . . 1.725(2) no
Cl5 C5 . . 1.728(2) no
O11 C11 . . 1.250(2) no
O12 C11 . . 1.265(2) no
O21 C21 . . 1.252(2) no
O22 C21 . . 1.256(2) no
O1W H12W . . 0.88(3) no
O1W H11W . . 0.83(3) no
N1A C1A . . 1.326(3) no
N2A C1A . . 1.331(3) no
N3A C1A . . 1.321(2) no
N1A H12A . . 0.89(2) no
N1A H11A . . 0.83(2) no
N2A H22A . . 0.81(3) no
N2A H21A . . 0.89(3) no
N3A H32A . . 0.84(2) no
N3A H31A . . 0.85(3) no
N1B C1B . . 1.322(3) no
N2B C1B . . 1.324(3) no
N3B C1B . . 1.326(3) no
N1B H12B . . 0.85(2) no
N1B H11B . . 0.88(2) no
N2B H21B . . 0.86(3) no
N2B H22B . . 0.91(3) no
N3B H31B . . 0.89(2) no
N3B H32B . . 0.86(2) no
C1 C6 . . 1.387(3) no
C1 C11 . . 1.510(2) no
C1 C2 . . 1.403(2) no
C2 C21 . . 1.514(2) no
C2 C3 . . 1.385(3) no
C3 C4 . . 1.390(3) no
C4 C5 . . 1.384(3) no
C5 C6 . . 1.384(3) no
C3 H3 . . 0.9300 no
C6 H6 . . 0.9300 no

loop_
_geom_hbond_atom_site_label_D
_geom_hbond_atom_site_label_H
_geom_hbond_atom_site_label_A
_geom_hbond_site_symmetry_A
_geom_hbond_distance_DH
_geom_hbond_distance_HA
_geom_hbond_distance_DA
_geom_hbond_angle_DHA
_geom_hbond_publ_flag
N1A H11A O1W 3_666 0.83(2) 2.14(2) 2.966(2) 171(2) yes
N1A H12A O12 . 0.89(2) 2.07(2) 2.914(2) 156.8(19) yes
N1B H11B O22 4_565 0.88(2) 2.07(2) 2.936(2) 166.3(19) yes
N1B H12B O12 4_555 0.85(2) 2.09(2) 2.904(2) 162(2) yes
N2A H21A O11 . 0.89(3) 2.59(3) 3.447(2) 160(2) yes
N2A H21A O12 . 0.89(3) 2.35(3) 3.125(2) 145(2) yes
N2A H22A O1W 2_646 0.81(3) 2.20(3) 3.010(2) 175(2) yes
N2B H21B O22 4_555 0.86(3) 2.07(3) 2.894(2) 161(3) yes
N2B H22B O11 . 0.91(3) 2.09(3) 2.880(2) 144(2) yes
N3A H31A O11 2_656 0.85(3) 2.06(3) 2.874(2) 159(2) yes
N3A H32A O22 3_666 0.84(2) 2.19(2) 2.923(2) 147(2) yes
N3B H31B O21 . 0.89(2) 1.92(2) 2.799(2) 169(2) yes
N3B H32B O11 1_565 0.86(2) 2.20(2) 2.966(2) 149.2(19) yes
O1W H11W O21 . 0.83(3) 1.97(3) 2.789(2) 169(3) yes
O1W H12W O12 1_565 0.88(3) 1.90(3) 2.7716(19) 174(3) yes

loop_
_geom_torsion_atom_site_label_1
_geom_torsion_atom_site_label_2
_geom_torsion_atom_site_label_3
_geom_torsion_atom_site_label_4
_geom_torsion_site_symmetry_1
_geom_torsion_site_symmetry_2
_geom_torsion_site_symmetry_3
_geom_torsion_site_symmetry_4
_geom_torsion
_geom_torsion_publ_flag
C6 C1 C2 C3 . . . . 1.2(2) no
C6 C1 C2 C21 . . . . -177.34(16) no
C11 C1 C2 C3 . . . . -171.43(16) no
C11 C1 C2 C21 . . . . 10.0(2) no
C2 C1 C6 C5 . . . . -1.1(3) no
C11 C1 C6 C5 . . . . 171.54(17) no
C2 C1 C11 O11 . . . . -129.41(16) no
C2 C1 C11 O12 . . . . 52.6(2) no
C6 C1 C11 O11 . . . . 57.9(2) no
C6 C1 C11 O12 . . . . -120.04(17) no
C1 C2 C3 C4 . . . . -0.7(3) no
C21 C2 C3 C4 . . . . 177.87(18) no
C1 C2 C21 O21 . . . . 47.5(2) no
C1 C2 C21 O22 . . . . -131.93(17) no
C3 C2 C21 O21 . . . . -131.02(18) no
C3 C2 C21 O22 . . . . 49.6(2) no
C2 C3 C4 Cl4 . . . . -179.47(15) no
C2 C3 C4 C5 . . . . 0.0(3) no
Cl4 C4 C5 Cl5 . . . . -1.3(3) no
Cl4 C4 C5 C6 . . . . 179.63(16) no
C3 C4 C5 Cl5 . . . . 179.30(17) no
C3 C4 C5 C6 . . . . 0.2(3) no
Cl5 C5 C6 C1 . . . . -178.78(15) no
C4 C5 C6 C1 . . . . 0.4(3) no

loop_
_cod_related_entry_id
_cod_related_entry_database
_cod_related_entry_code
1 ChemSpider 30656791
